data_7123401
loop_
_publ_author_name
'McKearney, Declan'
'Zhou, Wen'
'Zellman, Carson'
'Williams, Vance E.'
'Leznoff, Daniel B.'

_publ_section_title
;
 Facile tuning of strong near-IR absorption wavelengths in manganese(iii)
 phthalocyanines via axial ligand exchange
;
_journal_name_full 'Chemical Communications'
_journal_paper_doi 10.1039/C9CC02151E
_journal_year 2019
_chemical_absolute_configuration syn
_chemical_formula_moiety 'C64 H80 Cl Mn N8 O8'
_chemical_formula_sum 'C64 H80 Cl Mn N8 O8'
_chemical_formula_weight 1179.75
_space_group_crystal_system triclinic
_space_group_IT_number 2
_space_group_name_Hall '-P 1'
_space_group_name_H-M_alt 'P -1'
_symmetry_space_group_name_Hall '-P 1'
_symmetry_space_group_name_H-M 'P -1'
_atom_sites_solution_hydrogens mixed
_audit_update_record
;
2019-02-03 deposited with the CCDC.    2019-04-23 downloaded from the CCDC.
;
_cell_angle_alpha 88.379(4)
_cell_angle_beta 75.385(4)
_cell_angle_gamma 84.439(3)
_cell_formula_units_Z 2
_cell_length_a 11.5975(5)
_cell_length_b 15.2196(7)
_cell_length_c 17.3722(9)
_cell_measurement_reflns_used 9938
_cell_measurement_temperature 150(2)
_cell_measurement_theta_max 66.70
_cell_measurement_theta_min 2.92
_cell_volume 2953.1(2)
_computing_cell_refinement 'Bruker SAINT'
_computing_data_collection 'Bruker APEX2'
_computing_data_reduction 'Bruker SAINT'
_computing_structure_refinement 'SHELXL-2016/6 (Sheldrick, 2016)'
_computing_structure_solution 'SHELXT 2014/5 (Sheldrick, 2014)'
_diffrn_ambient_temperature 150(2)
_diffrn_measured_fraction_theta_full 0.961
_diffrn_measured_fraction_theta_max 0.961
_diffrn_measurement_device_type 'Bruker APEX-II DUO CCD'
_diffrn_measurement_method '\f and \w scans'
_diffrn_radiation_monochromator graphite
_diffrn_radiation_type 'Cu K\a'
_diffrn_radiation_wavelength 1.54178
_diffrn_reflns_av_R_equivalents 0.0527
_diffrn_reflns_av_unetI/netI 0.0456
_diffrn_reflns_Laue_measured_fraction_full 0.961
_diffrn_reflns_Laue_measured_fraction_max 0.961
_diffrn_reflns_limit_h_max 13
_diffrn_reflns_limit_h_min -13
_diffrn_reflns_limit_k_max 18
_diffrn_reflns_limit_k_min -18
_diffrn_reflns_limit_l_max 20
_diffrn_reflns_limit_l_min -19
_diffrn_reflns_number 43876
_diffrn_reflns_point_group_measured_fraction_full 0.961
_diffrn_reflns_point_group_measured_fraction_max 0.961
_diffrn_reflns_theta_full 66.976
_diffrn_reflns_theta_max 66.976
_diffrn_reflns_theta_min 2.628
_exptl_absorpt_coefficient_mu 2.740
_exptl_absorpt_correction_T_max 1.0000
_exptl_absorpt_correction_T_min 0.7748
_exptl_absorpt_correction_type multi-scan
_exptl_absorpt_process_details sadabs
_exptl_crystal_colour purple
_exptl_crystal_density_diffrn 1.327
_exptl_crystal_description block
_exptl_crystal_F_000 1252
_exptl_crystal_size_max 0.238
_exptl_crystal_size_mid 0.163
_exptl_crystal_size_min 0.066
_refine_diff_density_max 0.477
_refine_diff_density_min -0.525
_refine_diff_density_rms 0.064
_refine_ls_extinction_method none
_refine_ls_goodness_of_fit_ref 1.045
_refine_ls_hydrogen_treatment constr
_refine_ls_matrix_type full
_refine_ls_number_parameters 904
_refine_ls_number_reflns 10107
_refine_ls_number_restraints 0
_refine_ls_restrained_S_all 1.045
_refine_ls_R_factor_all 0.0712
_refine_ls_R_factor_gt 0.0574
_refine_ls_shift/su_max 0.214
_refine_ls_shift/su_mean 0.000
_refine_ls_structure_factor_coef Fsqd
_refine_ls_weighting_details 'w=1/[\s^2^(Fo^2^)+(0.0823P)^2^+2.8350P] where P=(Fo^2^+2Fc^2^)/3'
_refine_ls_weighting_scheme calc
_refine_ls_wR_factor_gt 0.1484
_refine_ls_wR_factor_ref 0.1651
_reflns_number_gt 8422
_reflns_number_total 10107
_reflns_threshold_expression 'I > 2\s(I)'
_cod_data_source_file c9cc02151e2.cif
_cod_data_source_block cu_nBuOPcMnCl_acetone_0m_a
_cod_original_cell_volume 2953.2(2)
_cod_database_code 7123401
_shelx_space_group_comment
;
The symmetry employed for this shelxl refinement is uniquely defined
by the following loop, which should always be used as a source of
symmetry information in preference to the above space-group names.
They are only intended as comments.
;

loop_
_space_group_symop_operation_xyz
'x, y, z'
'-x, -y, -z'

loop_
_atom_site_label
_atom_site_type_symbol
_atom_site_fract_x
_atom_site_fract_y
_atom_site_fract_z
_atom_site_U_iso_or_equiv
_atom_site_adp_type
_atom_site_occupancy
_atom_site_site_symmetry_order
_atom_site_calc_flag
_atom_site_refinement_flags_posn
_atom_site_refinement_flags_adp
_atom_site_refinement_flags_occupancy
_atom_site_disorder_assembly
_atom_site_disorder_group
Mn1 Mn 0.67352(4) 0.30569(3) 0.45064(3) 0.03281(14) Uani 1 1 d . . . . .
Cl1 Cl 0.77573(7) 0.22590(5) 0.53754(5) 0.0476(2) Uani 1 1 d . . . . .
O1 O 0.2109(2) 0.30170(18) 0.68967(15) 0.0617(7) Uani 1 1 d . . . . .
N1 N 0.5440(2) 0.36598(15) 0.53273(14) 0.0339(5) Uani 1 1 d . . . . .
C1 C 0.4408(2) 0.32891(19) 0.57026(17) 0.0360(6) Uani 1 1 d . . . . .
O2 O 0.4588(2) 0.59823(15) 0.68649(15) 0.0564(6) Uani 1 1 d . . . . .
N2 N 0.6324(2) 0.49937(15) 0.55269(14) 0.0348(5) Uani 1 1 d . . . . .
C2 C 0.3748(3) 0.3849(2) 0.63610(18) 0.0385(6) Uani 1 1 d . . . . .
O3 O 0.76468(19) 0.65408(13) 0.57351(13) 0.0427(5) Uani 1 1 d . . . . .
N3 N 0.7590(2) 0.41296(15) 0.44239(14) 0.0339(5) Uani 1 1 d . . . . .
C3 C 0.2671(3) 0.3747(2) 0.69279(19) 0.0431(7) Uani 1 1 d . . . . .
O4 O 1.1036(2) 0.49467(17) 0.31796(14) 0.0520(6) Uani 1 1 d . . . . .
N4 N 0.9276(2) 0.37044(17) 0.33132(14) 0.0379(5) Uani 1 1 d . . . . .
C4 C 0.2277(3) 0.4408(2) 0.7490(2) 0.0472(8) Uani 1 1 d . . . . .
H4 H 0.155925 0.435953 0.789225 0.057 Uiso 1 1 calc R U . . .
N5 N 0.7817(2) 0.26307(15) 0.34958(14) 0.0355(5) Uani 1 1 d . . . . .
O5 O 1.1284(2) 0.31691(18) 0.18136(15) 0.0577(6) Uani 1 1 d . . . . .
C5 C 0.2908(3) 0.5142(2) 0.7480(2) 0.0476(8) Uani 1 1 d . . . . .
H5 H 0.260288 0.558105 0.787567 0.057 Uiso 1 1 calc R U . . .
N6 N 0.6885(2) 0.13265(16) 0.32617(15) 0.0380(5) Uani 1 1 d . . . . .
O6 O 0.8500(2) 0.03793(15) 0.18272(15) 0.0537(6) Uani 1 1 d . . . . .
C6 C 0.3970(3) 0.5260(2) 0.69122(19) 0.0439(7) Uani 1 1 d . . . . .
C7 C 0.4400(3) 0.45807(19) 0.63510(18) 0.0369(6) Uani 1 1 d . . . . .
N7 N 0.5664(2) 0.21566(15) 0.43973(14) 0.0338(5) Uani 1 1 d . . . . .
O7 O 0.5648(2) -0.02625(14) 0.31020(16) 0.0556(6) Uani 1 1 d . . . . .
N8 N 0.4012(2) 0.25548(16) 0.55348(14) 0.0366(5) Uani 1 1 d . . . . .
O8 O 0.24050(19) 0.11869(15) 0.57935(13) 0.0470(5) Uani 1 1 d . . . . .
C8 C 0.5469(2) 0.44438(19) 0.56950(17) 0.0346(6) Uani 1 1 d . . . . .
C9 C 0.7310(3) 0.48367(18) 0.49384(17) 0.0343(6) Uani 1 1 d . . . . .
C10 C 0.8280(3) 0.54082(19) 0.47571(17) 0.0361(6) Uani 1 1 d . . . . .
C11 C 0.8485(3) 0.61813(19) 0.51087(18) 0.0392(6) Uani 1 1 d . . . . .
C12 C 0.9585(3) 0.6526(2) 0.47880(19) 0.0433(7) Uani 1 1 d . . . . .
H12 H 0.975142 0.704657 0.501248 0.052 Uiso 1 1 calc R U . . .
C14 C 1.0245(3) 0.5370(2) 0.38010(18) 0.0404(7) Uani 1 1 d . . . . .
C13 C 1.0436(3) 0.6132(2) 0.41551(19) 0.0439(7) Uani 1 1 d . . . . .
H13 H 1.116887 0.638967 0.395810 0.053 Uiso 1 1 calc R U . . .
C15 C 0.9146(3) 0.5017(2) 0.41124(18) 0.0382(6) Uani 1 1 d . . . . .
C17 C 0.8859(2) 0.2989(2) 0.31176(17) 0.0369(6) Uani 1 1 d . . . . .
C16 C 0.8694(3) 0.42253(19) 0.39136(17) 0.0357(6) Uani 1 1 d . . . . .
C19 C 1.0570(3) 0.2491(2) 0.18689(19) 0.0453(7) Uani 1 1 d . . . . .
C18 C 0.9484(3) 0.2441(2) 0.24352(18) 0.0401(7) Uani 1 1 d . . . . .
C20 C 1.0960(3) 0.1798(2) 0.13413(19) 0.0500(8) Uani 1 1 d . . . . .
H20 H 1.171547 0.180122 0.096816 0.060 Uiso 1 1 calc R U . . .
C21 C 1.0272(3) 0.1093(2) 0.13417(19) 0.0475(8) Uani 1 1 d . . . . .
H21 H 1.057202 0.062715 0.097166 0.057 Uiso 1 1 calc R U . . .
C22 C 0.9166(3) 0.1061(2) 0.18687(19) 0.0431(7) Uani 1 1 d . . . . .
C23 C 0.8785(3) 0.1736(2) 0.24349(18) 0.0382(6) Uani 1 1 d . . . . .
C24 C 0.7743(2) 0.18749(19) 0.30989(17) 0.0359(6) Uani 1 1 d . . . . .
C25 C 0.5927(2) 0.14612(18) 0.38700(18) 0.0348(6) Uani 1 1 d . . . . .
C26 C 0.4988(2) 0.08643(19) 0.40794(19) 0.0373(6) Uani 1 1 d . . . . .
C27 C 0.4846(3) 0.00520(19) 0.37712(19) 0.0402(7) Uani 1 1 d . . . . .
C28 C 0.3864(3) -0.0380(2) 0.4177(2) 0.0435(7) Uani 1 1 d . . . . .
H28 H 0.375091 -0.093837 0.399132 0.052 Uiso 1 1 calc R U . . .
C29 C 0.3047(3) -0.0020(2) 0.4842(2) 0.0425(7) Uani 1 1 d . . . . .
H29 H 0.238964 -0.033901 0.509707 0.051 Uiso 1 1 calc R U . . .
C30 C 0.3155(3) 0.0792(2) 0.51473(18) 0.0384(6) Uani 1 1 d . . . . .
C31 C 0.4155(2) 0.12248(19) 0.47502(18) 0.0354(6) Uani 1 1 d . . . . .
C32 C 0.4590(2) 0.20364(19) 0.49285(17) 0.0342(6) Uani 1 1 d . . . . .
C33 C 0.0899(3) 0.2977(3) 0.7315(2) 0.0580(9) Uani 1 1 d . . . . .
H33A H 0.049673 0.260921 0.702072 0.070 Uiso 1 1 calc R U . A 1
H33B H 0.047391 0.357679 0.737332 0.070 Uiso 1 1 calc R U . A 1
C34 C 0.0876(5) 0.2565(5) 0.8150(4) 0.0568(17) Uani 0.737(10) 1 d . . P B 1
H34A H 0.124387 0.194851 0.807838 0.068 Uiso 0.737(10) 1 calc R U P B 1
H34B H 0.137649 0.289538 0.840324 0.068 Uiso 0.737(10) 1 calc R U P B 1
C35 C -0.0346(5) 0.2565(4) 0.8703(3) 0.069(2) Uani 0.737(10) 1 d . . P B 1
H35A H -0.088167 0.230620 0.842652 0.082 Uiso 0.737(10) 1 calc R U P B 1
H35B H -0.067151 0.318190 0.884095 0.082 Uiso 0.737(10) 1 calc R U P B 1
C36 C -0.0343(10) 0.2052(10) 0.9456(8) 0.100(4) Uani 0.737(10) 1 d . . P B 1
H36A H 0.013243 0.148382 0.932537 0.151 Uiso 0.737(10) 1 calc R U P B 1
H36B H -0.116653 0.195080 0.973498 0.151 Uiso 0.737(10) 1 calc R U P B 1
H36C H 0.000540 0.238876 0.979965 0.151 Uiso 0.737(10) 1 calc R U P B 1
C34' C 0.0527(14) 0.2308(10) 0.7917(8) 0.042(4) Uani 0.263(10) 1 d . . P B 2
H34C H 0.030851 0.174756 0.785476 0.051 Uiso 0.263(10) 1 d R U P B 2
H34D H 0.030851 0.174756 0.785476 0.051 Uiso 0.263(10) 1 d R U P B 2
C35' C 0.0594(10) 0.2745(9) 0.8695(7) 0.039(4) Uani 0.263(10) 1 d . . P B 2
H35C H 0.008188 0.331070 0.877222 0.047 Uiso 0.263(10) 1 calc R U P B 2
H35D H 0.142812 0.287285 0.865544 0.047 Uiso 0.263(10) 1 calc R U P B 2
C36' C 0.018(2) 0.213(2) 0.9415(16) 0.067(6) Uani 0.263(10) 1 d . . P B 2
H36D H -0.065289 0.200883 0.945604 0.101 Uiso 0.263(10) 1 calc R U P B 2
H36E H 0.022088 0.241765 0.990232 0.101 Uiso 0.263(10) 1 calc R U P B 2
H36F H 0.069212 0.157433 0.934159 0.101 Uiso 0.263(10) 1 calc R U P B 2
C37 C 0.4216(3) 0.6597(2) 0.7512(2) 0.0513(8) Uani 1 1 d . . . . .
H37A H 0.333149 0.669980 0.765649 0.062 Uiso 1 1 calc R U . . .
H37B H 0.454171 0.716734 0.733736 0.062 Uiso 1 1 calc R U . . .
C38 C 0.4626(4) 0.6272(3) 0.8227(3) 0.0714(11) Uani 1 1 d . . . . .
H38A H 0.549971 0.630165 0.813474 0.086 Uiso 1 1 calc R U . C 1
H38B H 0.444740 0.565258 0.834717 0.086 Uiso 1 1 calc R U . C 1
C39 C 0.3877(14) 0.6935(7) 0.8980(5) 0.082(3) Uani 0.603(15) 1 d . . P D 1
H39A H 0.404035 0.755354 0.883881 0.098 Uiso 0.603(15) 1 calc R U P D 1
H39B H 0.300741 0.689603 0.906268 0.098 Uiso 0.603(15) 1 calc R U P D 1
C40 C 0.4233(15) 0.6688(10) 0.9754(6) 0.137(6) Uani 0.603(15) 1 d . . P D 1
H40A H 0.414623 0.606078 0.986919 0.206 Uiso 0.603(15) 1 calc R U P D 1
H40B H 0.371300 0.704326 1.019112 0.206 Uiso 0.603(15) 1 calc R U P D 1
H40C H 0.506709 0.680340 0.969796 0.206 Uiso 0.603(15) 1 calc R U P D 1
C40' C 0.5435(17) 0.6615(15) 0.9339(11) 0.121(8) Uani 0.397(15) 1 d . . P D 2
H40D H 0.626212 0.664829 0.902954 0.181 Uiso 0.397(15) 1 calc R U P D 2
H40E H 0.533896 0.601769 0.955687 0.181 Uiso 0.397(15) 1 calc R U P D 2
H40F H 0.524717 0.704063 0.977602 0.181 Uiso 0.397(15) 1 calc R U P D 2
C39' C 0.4581(15) 0.6831(10) 0.8798(9) 0.071(4) Uani 0.397(15) 1 d . . P D 2
H39C H 0.375274 0.688831 0.913877 0.086 Uiso 0.397(15) 1 calc R U P D 2
H39D H 0.474070 0.741604 0.855183 0.086 Uiso 0.397(15) 1 calc R U P D 2
C41 C 0.7973(3) 0.7308(2) 0.6076(2) 0.0447(7) Uani 1 1 d . . . . .
H41A H 0.809800 0.779010 0.567789 0.054 Uiso 1 1 calc R U . . .
H41B H 0.872745 0.715940 0.623955 0.054 Uiso 1 1 calc R U . . .
C42 C 0.6986(3) 0.7599(2) 0.6784(2) 0.0460(7) Uani 1 1 d . . . . .
H42A H 0.693309 0.714241 0.720577 0.055 Uiso 1 1 calc R U . . .
H42B H 0.621522 0.766494 0.663150 0.055 Uiso 1 1 calc R U . . .
C43 C 0.7202(3) 0.8470(2) 0.7103(2) 0.0501(8) Uani 1 1 d . . . . .
H43A H 0.719745 0.893276 0.669191 0.060 Uiso 1 1 calc R U . . .
H43B H 0.800310 0.841390 0.721313 0.060 Uiso 1 1 calc R U . . .
C44 C 0.6266(4) 0.8754(3) 0.7860(3) 0.0676(11) Uani 1 1 d . . . . .
H44A H 0.645570 0.931099 0.804778 0.101 Uiso 1 1 calc R U . . .
H44B H 0.626576 0.829850 0.826973 0.101 Uiso 1 1 calc R U . . .
H44C H 0.547496 0.883694 0.774926 0.101 Uiso 1 1 calc R U . . .
C45 C 1.2232(3) 0.5191(2) 0.2947(2) 0.0512(8) Uani 1 1 d . . . . .
H45A H 1.277357 0.468179 0.268784 0.061 Uiso 1 1 calc R U . . .
H45B H 1.248460 0.534469 0.342580 0.061 Uiso 1 1 calc R U . . .
C46 C 1.2341(5) 0.5976(3) 0.2374(3) 0.0825(14) Uani 1 1 d . . . . .
H46A H 1.217244 0.579852 0.187205 0.099 Uiso 1 1 calc R U . E 1
H46B H 1.173237 0.646026 0.260967 0.099 Uiso 1 1 calc R U . E 1
C48 C 1.3781(16) 0.6876(11) 0.2706(11) 0.141(8) Uani 0.452(12) 1 d . . P F 1
H48A H 1.461176 0.701988 0.252352 0.170 Uiso 0.452(12) 1 calc R U P F 1
H48B H 1.365463 0.660292 0.323461 0.170 Uiso 0.452(12) 1 calc R U P F 1
H48C H 1.324058 0.741726 0.273291 0.170 Uiso 0.452(12) 1 calc R U P F 1
C48' C 1.306(2) 0.6797(12) 0.1195(11) 0.234(13) Uani 0.548(12) 1 d . . P F 2
H48D H 1.364815 0.676127 0.067732 0.351 Uiso 0.548(12) 1 calc R U P F 2
H48E H 1.301087 0.738882 0.141650 0.351 Uiso 0.548(12) 1 calc R U P F 2
H48F H 1.227727 0.668004 0.112849 0.351 Uiso 0.548(12) 1 calc R U P F 2
C47 C 1.3553(9) 0.6308(9) 0.2190(8) 0.096(5) Uani 0.53(2) 1 d . . P F 1
H47A H 1.415155 0.578903 0.214145 0.115 Uiso 0.53(2) 1 calc R U P F 1
H47B H 1.368924 0.659857 0.166240 0.115 Uiso 0.53(2) 1 calc R U P F 1
C47' C 1.349(5) 0.6055(17) 0.1808(14) 0.48(5) Uani 0.47(2) 1 d . . P F 2
H47C H 1.382124 0.548950 0.153608 0.579 Uiso 0.47(2) 1 calc R U P F 2
H47D H 1.407763 0.627310 0.206320 0.579 Uiso 0.47(2) 1 calc R U P F 2
C49 C 1.0741(4) 0.4027(3) 0.1602(2) 0.0702(12) Uani 1 1 d . . . . .
H49A H 1.132442 0.446665 0.158316 0.084 Uiso 1 1 calc R U . G 1
H49B H 1.003543 0.420088 0.204354 0.084 Uiso 1 1 calc R U . G 1
C53 C 0.7457(3) 0.0656(3) 0.1518(2) 0.0623(10) Uani 1 1 d . . . . .
H53A H 0.723886 0.129463 0.162010 0.075 Uiso 1 1 calc R U . H 1
H53B H 0.677481 0.033877 0.181558 0.075 Uiso 1 1 calc R U . H 1
C50 C 1.0343(13) 0.4112(7) 0.0837(6) 0.093(4) Uani 0.518(13) 1 d . . P I 1
H50A H 0.993122 0.470601 0.079625 0.111 Uiso 0.518(13) 1 calc R U P I 1
H50B H 0.978300 0.366584 0.082071 0.111 Uiso 0.518(13) 1 calc R U P I 1
C52 C 1.201(2) 0.4787(14) -0.0126(11) 0.203(12) Uani 0.518(13) 1 d . . P I 1
H52A H 1.261977 0.473405 -0.063057 0.304 Uiso 0.518(13) 1 calc R U P I 1
H52B H 1.235453 0.498649 0.028957 0.304 Uiso 0.518(13) 1 calc R U P I 1
H52C H 1.134724 0.521674 -0.018592 0.304 Uiso 0.518(13) 1 calc R U P I 1
C51 C 1.156(2) 0.3953(8) 0.0090(7) 0.142(9) Uani 0.518(13) 1 d . . P I 1
H51A H 1.217585 0.354801 0.025818 0.171 Uiso 0.518(13) 1 calc R U P I 1
H51B H 1.136512 0.368851 -0.036878 0.171 Uiso 0.518(13) 1 calc R U P I 1
C50' C 1.1525(17) 0.4232(13) 0.0839(9) 0.169(11) Uani 0.482(13) 1 d . . P I 2
H50C H 1.145244 0.488444 0.086598 0.203 Uiso 0.482(13) 1 calc R U P I 2
H50D H 1.231548 0.405038 0.094349 0.203 Uiso 0.482(13) 1 calc R U P I 2
C52' C 1.2818(18) 0.4428(12) -0.0469(9) 0.134(7) Uani 0.482(13) 1 d . . P I 2
H52D H 1.293057 0.399638 -0.089606 0.201 Uiso 0.482(13) 1 calc R U P I 2
H52E H 1.356063 0.442864 -0.029802 0.201 Uiso 0.482(13) 1 calc R U P I 2
H52F H 1.260738 0.501694 -0.066473 0.201 Uiso 0.482(13) 1 calc R U P I 2
C51' C 1.170(6) 0.415(4) 0.031(2) 0.51(6) Uani 0.482(13) 1 d . . P I 2
H51C H 1.096753 0.441245 0.016506 0.611 Uiso 0.482(13) 1 calc R U P I 2
H51D H 1.170570 0.350893 0.025499 0.611 Uiso 0.482(13) 1 calc R U P I 2
C54 C 0.7659(14) 0.0477(8) 0.0567(8) 0.045(3) Uani 0.53(3) 1 d . . P J 1
H54A H 0.840695 0.072399 0.027706 0.054 Uiso 0.53(3) 1 calc R U P J 1
H54B H 0.776934 -0.016830 0.047742 0.054 Uiso 0.53(3) 1 calc R U P J 1
C55 C 0.6664(10) 0.0861(11) 0.0220(8) 0.057(3) Uani 0.53(3) 1 d . . P J 1
H55A H 0.589955 0.066254 0.053959 0.068 Uiso 0.53(3) 1 calc R U P J 1
H55B H 0.660812 0.151245 0.025261 0.068 Uiso 0.53(3) 1 calc R U P J 1
C56 C 0.6836(16) 0.0601(10) -0.0626(8) 0.083(4) Uani 0.53(3) 1 d . . P J 1
H56A H 0.616032 0.086450 -0.082352 0.125 Uiso 0.53(3) 1 calc R U P J 1
H56B H 0.688093 -0.004374 -0.066160 0.125 Uiso 0.53(3) 1 calc R U P J 1
H56C H 0.758058 0.081049 -0.094881 0.125 Uiso 0.53(3) 1 calc R U P J 1
C54' C 0.7654(17) 0.0238(18) 0.0816(13) 0.071(5) Uani 0.47(3) 1 d . . P J 2
H54C H 0.780184 -0.040488 0.089769 0.086 Uiso 0.47(3) 1 calc R U P J 2
H54D H 0.837579 0.044147 0.044458 0.086 Uiso 0.47(3) 1 calc R U P J 2
C55' C 0.6604(11) 0.0416(19) 0.0459(11) 0.072(6) Uani 0.47(3) 1 d . . P J 2
H55C H 0.643442 0.106325 0.042150 0.086 Uiso 0.47(3) 1 calc R U P J 2
H55D H 0.589976 0.019079 0.083288 0.086 Uiso 0.47(3) 1 calc R U P J 2
C56' C 0.6717(19) 0.003(3) -0.036(2) 0.171(19) Uani 0.47(3) 1 d . . P J 2
H56D H 0.596849 0.017245 -0.051610 0.257 Uiso 0.47(3) 1 calc R U P J 2
H56E H 0.687802 -0.061731 -0.033275 0.257 Uiso 0.47(3) 1 calc R U P J 2
H56F H 0.737589 0.027071 -0.074519 0.257 Uiso 0.47(3) 1 calc R U P J 2
C57 C 0.5688(4) -0.1176(3) 0.2917(3) 0.0690(12) Uani 1 1 d . . . . .
H57B H 0.486777 -0.136462 0.306803 0.083 Uiso 1 1 calc R U . K 1
H57A H 0.617179 -0.153086 0.322948 0.083 Uiso 1 1 calc R U . K 1
C58 C 0.6225(7) -0.1345(5) 0.2042(5) 0.070(2) Uani 0.566(6) 1 d . . P L 1
H58A H 0.690480 -0.097769 0.186790 0.084 Uiso 0.566(6) 1 calc R U P L 1
H58B H 0.656268 -0.196901 0.198407 0.084 Uiso 0.566(6) 1 calc R U P L 1
C60 C 0.6184(13) -0.1782(11) 0.0701(7) 0.161(7) Uani 0.566(6) 1 d . . P L 1
H60A H 0.560508 -0.183964 0.038443 0.241 Uiso 0.566(6) 1 calc R U P L 1
H60B H 0.647961 -0.236969 0.085247 0.241 Uiso 0.566(6) 1 calc R U P L 1
H60C H 0.685618 -0.147917 0.038483 0.241 Uiso 0.566(6) 1 calc R U P L 1
C59 C 0.5519(11) -0.1196(7) 0.1521(6) 0.097(3) Uani 0.566(6) 1 d . . P L 1
H59A H 0.543607 -0.055912 0.138997 0.116 Uiso 0.566(6) 1 calc R U P L 1
H59B H 0.471186 -0.138500 0.175892 0.116 Uiso 0.566(6) 1 calc R U P L 1
C58' C 0.4839(10) -0.1196(7) 0.2463(6) 0.072(3) Uani 0.434(6) 1 d . . P L 2
H58C H 0.507251 -0.082466 0.198220 0.086 Uiso 0.434(6) 1 calc R U P L 2
H58D H 0.404782 -0.094482 0.278037 0.086 Uiso 0.434(6) 1 calc R U P L 2
C60' C 0.5850(11) -0.2341(14) 0.1634(9) 0.141(8) Uani 0.434(6) 1 d . . P L 2
H60D H 0.592370 -0.190820 0.120059 0.211 Uiso 0.434(6) 1 calc R U P L 2
H60E H 0.586861 -0.293374 0.142190 0.211 Uiso 0.434(6) 1 calc R U P L 2
H60F H 0.651585 -0.232061 0.188404 0.211 Uiso 0.434(6) 1 calc R U P L 2
C59' C 0.4741(15) -0.2140(9) 0.2214(9) 0.109(5) Uani 0.434(6) 1 d . . P L 2
H59C H 0.465972 -0.255136 0.267191 0.131 Uiso 0.434(6) 1 calc R U P L 2
H59D H 0.405101 -0.216400 0.197914 0.131 Uiso 0.434(6) 1 calc R U P L 2
C61 C 0.1456(3) 0.0706(2) 0.6256(2) 0.0476(8) Uani 1 1 d . . . . .
H61A H 0.122454 0.092836 0.680925 0.057 Uiso 1 1 calc R U . . .
H61B H 0.174894 0.007387 0.627124 0.057 Uiso 1 1 calc R U . . .
C62 C 0.0366(3) 0.0795(3) 0.5916(2) 0.0525(8) Uani 1 1 d . . . . .
H62A H 0.059629 0.056647 0.536500 0.063 Uiso 1 1 calc R U . . .
H62B H 0.007895 0.142723 0.589571 0.063 Uiso 1 1 calc R U . . .
C63 C -0.0642(3) 0.0295(3) 0.6409(3) 0.0653(11) Uani 1 1 d . . . . .
H63A H -0.126150 0.027524 0.611041 0.078 Uiso 1 1 calc R U . . .
H63B H -0.032165 -0.032068 0.648078 0.078 Uiso 1 1 calc R U . . .
C64 C -0.1216(4) 0.0686(4) 0.7210(3) 0.0822(14) Uani 1 1 d . . . . .
H64A H -0.150000 0.130529 0.714760 0.123 Uiso 1 1 calc R U . . .
H64B H -0.062995 0.065146 0.753164 0.123 Uiso 1 1 calc R U . . .
H64C H -0.189403 0.035793 0.747479 0.123 Uiso 1 1 calc R U . . .

loop_
_atom_site_aniso_label
_atom_site_aniso_U_11
_atom_site_aniso_U_22
_atom_site_aniso_U_33
_atom_site_aniso_U_23
_atom_site_aniso_U_13
_atom_site_aniso_U_12
Mn1 0.0274(2) 0.0323(2) 0.0366(3) -0.00216(18) -0.00263(18) -0.00647(17)
Cl1 0.0460(4) 0.0389(4) 0.0662(5) 0.0120(3) -0.0266(4) -0.0141(3)
O1 0.0456(13) 0.0656(16) 0.0620(15) -0.0221(13) 0.0167(11) -0.0213(12)
N1 0.0303(11) 0.0364(12) 0.0345(12) 0.0004(10) -0.0061(9) -0.0063(9)
C1 0.0313(14) 0.0396(15) 0.0347(15) 0.0002(12) -0.0043(11) -0.0022(11)
O2 0.0597(14) 0.0394(12) 0.0586(14) -0.0143(10) 0.0106(12) -0.0109(10)
N2 0.0363(12) 0.0301(11) 0.0368(13) 0.0002(9) -0.0072(10) -0.0028(9)
C2 0.0364(15) 0.0382(15) 0.0394(16) -0.0013(12) -0.0068(12) -0.0022(12)
O3 0.0471(12) 0.0357(11) 0.0459(12) -0.0048(9) -0.0094(10) -0.0111(9)
N3 0.0326(12) 0.0334(12) 0.0353(12) 0.0002(10) -0.0060(10) -0.0084(9)
C3 0.0359(15) 0.0467(17) 0.0429(17) -0.0039(13) -0.0012(13) -0.0069(13)
O4 0.0428(12) 0.0619(14) 0.0488(13) -0.0095(11) 0.0012(10) -0.0231(11)
N4 0.0356(12) 0.0420(13) 0.0351(12) -0.0017(10) -0.0047(10) -0.0099(10)
C4 0.0387(16) 0.0525(19) 0.0436(17) -0.0027(14) 0.0023(13) -0.0032(14)
N5 0.0300(11) 0.0341(12) 0.0399(13) -0.0026(10) -0.0032(10) -0.0054(9)
O5 0.0433(12) 0.0693(16) 0.0546(14) -0.0111(12) 0.0057(11) -0.0207(11)
C5 0.0474(18) 0.0426(17) 0.0456(18) -0.0083(14) 0.0010(14) -0.0009(14)
N6 0.0332(12) 0.0332(12) 0.0452(14) -0.0054(10) -0.0049(10) -0.0033(10)
O6 0.0462(13) 0.0432(12) 0.0641(15) -0.0177(11) 0.0019(11) -0.0040(10)
C6 0.0430(16) 0.0402(16) 0.0436(17) -0.0032(13) -0.0023(13) -0.0015(13)
C7 0.0356(14) 0.0354(14) 0.0377(15) 0.0007(12) -0.0068(12) -0.0006(11)
N7 0.0276(11) 0.0351(12) 0.0374(12) -0.0007(10) -0.0049(10) -0.0053(9)
O7 0.0518(13) 0.0320(11) 0.0723(16) -0.0107(11) 0.0063(12) -0.0065(10)
N8 0.0318(12) 0.0391(13) 0.0374(13) -0.0044(10) -0.0043(10) -0.0064(10)
O8 0.0369(11) 0.0495(13) 0.0505(13) -0.0033(10) 0.0015(10) -0.0153(9)
C8 0.0321(14) 0.0364(14) 0.0338(14) 0.0006(11) -0.0060(11) -0.0012(11)
C9 0.0386(15) 0.0315(14) 0.0334(14) 0.0009(11) -0.0091(12) -0.0068(11)
C10 0.0401(15) 0.0363(15) 0.0339(14) 0.0028(12) -0.0110(12) -0.0090(12)
C11 0.0429(16) 0.0337(14) 0.0430(16) 0.0019(12) -0.0131(13) -0.0081(12)
C12 0.0482(17) 0.0394(16) 0.0456(17) -0.0004(13) -0.0143(14) -0.0138(13)
C14 0.0401(16) 0.0452(16) 0.0380(16) 0.0031(13) -0.0096(13) -0.0163(13)
C13 0.0448(17) 0.0456(17) 0.0441(17) 0.0052(13) -0.0117(14) -0.0188(14)
C15 0.0396(15) 0.0375(15) 0.0395(15) 0.0030(12) -0.0108(13) -0.0123(12)
C17 0.0310(14) 0.0422(16) 0.0363(15) 0.0000(12) -0.0052(12) -0.0062(12)
C16 0.0362(14) 0.0376(15) 0.0343(14) 0.0027(12) -0.0090(12) -0.0089(12)
C19 0.0365(15) 0.059(2) 0.0373(16) -0.0043(14) -0.0011(13) -0.0092(14)
C18 0.0340(15) 0.0456(17) 0.0400(16) -0.0023(13) -0.0079(12) -0.0028(12)
C20 0.0361(16) 0.069(2) 0.0393(17) -0.0052(15) 0.0020(13) -0.0058(15)
C21 0.0432(17) 0.0529(19) 0.0417(17) -0.0107(14) -0.0031(14) 0.0018(14)
C22 0.0375(15) 0.0439(17) 0.0443(17) -0.0048(13) -0.0051(13) 0.0016(13)
C23 0.0310(14) 0.0378(15) 0.0436(16) -0.0022(12) -0.0058(12) -0.0007(11)
C24 0.0289(13) 0.0357(14) 0.0399(15) -0.0039(12) -0.0036(12) -0.0004(11)
C25 0.0294(13) 0.0311(14) 0.0428(16) -0.0014(12) -0.0070(12) -0.0022(11)
C26 0.0302(14) 0.0343(14) 0.0474(17) 0.0013(12) -0.0097(12) -0.0037(11)
C27 0.0358(15) 0.0333(15) 0.0511(18) -0.0007(13) -0.0090(13) -0.0054(12)
C28 0.0408(16) 0.0342(15) 0.058(2) 0.0007(14) -0.0157(14) -0.0072(12)
C29 0.0333(15) 0.0402(16) 0.0554(19) 0.0066(14) -0.0119(14) -0.0109(12)
C30 0.0302(14) 0.0434(16) 0.0432(16) 0.0032(13) -0.0104(12) -0.0088(12)
C31 0.0302(13) 0.0370(15) 0.0400(15) -0.0013(12) -0.0098(12) -0.0053(11)
C32 0.0300(13) 0.0364(14) 0.0366(15) 0.0011(12) -0.0085(11) -0.0055(11)
C33 0.0363(17) 0.067(2) 0.068(2) 0.0161(19) -0.0072(16) -0.0126(16)
C34 0.046(3) 0.060(4) 0.059(5) 0.010(3) -0.004(3) -0.004(3)
C35 0.062(4) 0.079(4) 0.054(3) 0.007(3) 0.002(3) -0.003(3)
C36 0.094(8) 0.132(8) 0.067(5) 0.039(5) -0.009(6) -0.009(8)
C34' 0.053(9) 0.044(7) 0.035(7) -0.006(5) -0.014(6) -0.020(6)
C35' 0.031(7) 0.061(8) 0.018(6) -0.003(5) 0.009(5) -0.005(5)
C36' 0.070(15) 0.080(12) 0.042(9) 0.003(8) 0.008(11) -0.018(12)
C37 0.057(2) 0.0373(16) 0.054(2) -0.0102(14) -0.0041(16) -0.0027(14)
C38 0.080(3) 0.057(2) 0.088(3) 0.005(2) -0.038(2) -0.015(2)
C39 0.116(9) 0.076(5) 0.052(4) -0.022(4) -0.020(6) 0.005(6)
C40 0.180(16) 0.172(13) 0.070(6) -0.029(7) -0.046(8) -0.021(10)
C40' 0.095(13) 0.19(2) 0.091(12) -0.011(12) -0.045(10) -0.015(12)
C39' 0.063(8) 0.076(8) 0.074(9) -0.021(6) -0.016(7) 0.003(7)
C41 0.0475(17) 0.0347(15) 0.0543(19) -0.0065(14) -0.0151(15) -0.0067(13)
C42 0.0497(18) 0.0375(16) 0.0516(19) -0.0034(14) -0.0142(15) -0.0040(13)
C43 0.056(2) 0.0375(16) 0.061(2) -0.0055(15) -0.0219(17) -0.0033(14)
C44 0.074(3) 0.058(2) 0.069(3) -0.020(2) -0.016(2) 0.006(2)
C45 0.0363(16) 0.062(2) 0.0537(19) 0.0025(16) -0.0049(14) -0.0152(15)
C46 0.084(3) 0.091(3) 0.067(3) 0.015(2) 0.000(2) -0.036(3)
C48 0.148(15) 0.118(12) 0.198(19) 0.067(13) -0.101(14) -0.076(11)
C48' 0.31(3) 0.161(16) 0.161(16) 0.098(13) 0.057(16) 0.003(16)
C47 0.071(7) 0.124(10) 0.088(9) 0.022(7) 0.008(5) -0.066(6)
C47' 1.06(12) 0.109(16) 0.084(14) 0.052(12) 0.16(3) 0.08(3)
C49 0.086(3) 0.070(3) 0.049(2) 0.0053(19) 0.003(2) -0.030(2)
C53 0.0446(19) 0.073(3) 0.065(2) -0.034(2) -0.0015(17) -0.0112(17)
C50 0.132(12) 0.078(6) 0.060(6) 0.001(5) -0.010(6) -0.005(6)
C52 0.22(2) 0.20(2) 0.134(14) -0.085(14) 0.106(15) -0.113(16)
C51 0.30(2) 0.069(7) 0.027(4) -0.009(4) 0.016(8) -0.016(10)
C50' 0.139(15) 0.209(18) 0.089(10) 0.099(11) 0.064(10) 0.049(12)
C52' 0.158(16) 0.161(15) 0.073(8) 0.016(9) 0.005(10) -0.055(13)
C51' 0.59(10) 0.80(12) 0.13(3) 0.18(5) 0.02(4) -0.40(9)
C54 0.051(5) 0.056(5) 0.025(5) -0.014(4) 0.000(5) -0.007(4)
C55 0.062(5) 0.066(7) 0.038(5) -0.010(4) -0.008(4) 0.005(5)
C56 0.106(9) 0.088(8) 0.054(6) -0.016(5) -0.020(5) 0.006(7)
C54' 0.044(5) 0.132(14) 0.034(8) -0.015(8) -0.008(6) 0.012(8)
C55' 0.057(6) 0.105(14) 0.051(8) -0.033(8) -0.008(5) 0.004(7)
C56' 0.077(10) 0.31(4) 0.14(2) -0.15(3) -0.058(13) 0.070(18)
C57 0.093(3) 0.043(2) 0.065(2) -0.0183(18) -0.002(2) -0.016(2)
C58 0.062(4) 0.074(5) 0.072(5) -0.030(4) -0.004(4) -0.025(4)
C60 0.169(13) 0.238(18) 0.086(8) -0.052(9) -0.012(8) -0.109(13)
C59 0.119(8) 0.080(6) 0.091(7) -0.015(5) -0.028(6) 0.005(6)
C58' 0.085(7) 0.076(7) 0.058(6) 0.001(5) -0.024(5) -0.011(5)
C60' 0.067(8) 0.24(2) 0.109(11) -0.083(13) -0.032(7) 0.070(11)
C59' 0.152(14) 0.074(8) 0.131(12) 0.002(8) -0.083(11) -0.028(8)
C61 0.0357(16) 0.0551(19) 0.0489(18) 0.0067(15) -0.0015(14) -0.0148(14)
C62 0.0365(16) 0.062(2) 0.057(2) 0.0125(17) -0.0086(15) -0.0082(15)
C63 0.0352(17) 0.077(3) 0.083(3) 0.013(2) -0.0091(18) -0.0200(17)
C64 0.052(2) 0.105(4) 0.082(3) 0.014(3) 0.002(2) -0.020(2)

loop_
_atom_type_symbol
_atom_type_description
_atom_type_scat_dispersion_real
_atom_type_scat_dispersion_imag
_atom_type_scat_source
C C 0.0181 0.0091 'International Tables Vol C Tables 4.2.6.8 and 6.1.1.4'
H H 0.0000 0.0000 'International Tables Vol C Tables 4.2.6.8 and 6.1.1.4'
Cl Cl 0.3639 0.7018 'International Tables Vol C Tables 4.2.6.8 and 6.1.1.4'
Mn Mn -0.5299 2.8052 'International Tables Vol C Tables 4.2.6.8 and 6.1.1.4'
N N 0.0311 0.0180 'International Tables Vol C Tables 4.2.6.8 and 6.1.1.4'
O O 0.0492 0.0322 'International Tables Vol C Tables 4.2.6.8 and 6.1.1.4'

loop_
_geom_angle_atom_site_label_1
_geom_angle_atom_site_label_2
_geom_angle_atom_site_label_3
_geom_angle
N1 Mn1 N5 164.94(10)
N1 Mn1 N3 88.11(10)
N5 Mn1 N3 89.86(10)
N1 Mn1 N7 90.11(10)
N5 Mn1 N7 88.00(10)
N3 Mn1 N7 164.98(10)
N1 Mn1 Cl1 97.56(7)
N5 Mn1 Cl1 97.50(8)
N3 Mn1 Cl1 96.64(7)
N7 Mn1 Cl1 98.38(7)
C3 O1 C33 120.7(3)
C1 N1 C8 108.9(2)
C1 N1 Mn1 123.78(19)
C8 N1 Mn1 126.76(18)
N8 C1 N1 129.1(3)
N8 C1 C2 121.9(3)
N1 C1 C2 109.0(3)
C6 O2 C37 117.2(3)
C8 N2 C9 122.0(2)
C3 C2 C7 122.5(3)
C3 C2 C1 130.7(3)
C7 C2 C1 106.8(3)
C11 O3 C41 115.1(2)
C9 N3 C16 107.9(2)
C9 N3 Mn1 126.82(19)
C16 N3 Mn1 124.46(19)
O1 C3 C4 125.1(3)
O1 C3 C2 118.5(3)
C4 C3 C2 116.4(3)
C14 O4 C45 119.0(3)
C17 N4 C16 123.5(3)
C3 C4 C5 121.5(3)
C3 C4 H4 119.2
C5 C4 H4 119.2
C17 N5 C24 108.5(2)
C17 N5 Mn1 124.83(19)
C24 N5 Mn1 126.23(19)
C19 O5 C49 114.2(3)
C4 C5 C6 122.7(3)
C4 C5 H5 118.7
C6 C5 H5 118.7
C25 N6 C24 121.9(2)
C22 O6 C53 112.6(3)
O2 C6 C5 124.4(3)
O2 C6 C7 119.2(3)
C5 C6 C7 116.4(3)
C2 C7 C6 120.4(3)
C2 C7 C8 106.6(3)
C6 C7 C8 133.0(3)
C32 N7 C25 107.6(2)
C32 N7 Mn1 124.62(19)
C25 N7 Mn1 127.06(18)
C27 O7 C57 118.2(3)
C1 N8 C32 123.1(2)
C30 O8 C61 118.2(2)
N2 C8 N1 128.0(2)
N2 C8 C7 123.3(3)
N1 C8 C7 108.7(2)
N2 C9 N3 127.1(3)
N2 C9 C10 123.4(3)
N3 C9 C10 109.6(2)
C15 C10 C11 120.6(3)
C15 C10 C9 106.0(2)
C11 C10 C9 133.3(3)
O3 C11 C12 123.5(3)
O3 C11 C10 119.6(3)
C12 C11 C10 116.8(3)
C13 C12 C11 122.2(3)
C13 C12 H12 118.9
C11 C12 H12 118.9
O4 C14 C13 125.0(3)
O4 C14 C15 118.0(3)
C13 C14 C15 117.0(3)
C12 C13 C14 121.6(3)
C12 C13 H13 119.2
C14 C13 H13 119.2
C10 C15 C14 121.8(3)
C10 C15 C16 107.1(2)
C14 C15 C16 131.0(3)
N4 C17 N5 127.9(3)
N4 C17 C18 123.0(3)
N5 C17 C18 109.0(3)
N4 C16 N3 127.4(3)
N4 C16 C15 123.1(3)
N3 C16 C15 109.4(2)
O5 C19 C20 118.1(3)
O5 C19 C18 124.5(3)
C20 C19 C18 117.4(3)
C19 C18 C23 120.9(3)
C19 C18 C17 132.7(3)
C23 C18 C17 106.3(3)
C19 C20 C21 121.8(3)
C19 C20 H20 119.1
C21 C20 H20 119.1
C22 C21 C20 121.3(3)
C22 C21 H21 119.3
C20 C21 H21 119.3
O6 C22 C21 119.5(3)
O6 C22 C23 123.0(3)
C21 C22 C23 117.6(3)
C22 C23 C18 120.8(3)
C22 C23 C24 132.3(3)
C18 C23 C24 106.9(3)
N6 C24 N5 128.5(3)
N6 C24 C23 122.2(3)
N5 C24 C23 109.2(2)
N6 C25 N7 126.9(3)
N6 C25 C26 123.4(3)
N7 C25 C26 109.6(2)
C31 C26 C27 120.8(3)
C31 C26 C25 106.3(2)
C27 C26 C25 132.8(3)
O7 C27 C28 124.0(3)
O7 C27 C26 119.2(3)
C28 C27 C26 116.8(3)
C29 C28 C27 122.0(3)
C29 C28 H28 119.0
C27 C28 H28 119.0
C28 C29 C30 122.2(3)
C28 C29 H29 118.9
C30 C29 H29 118.9
O8 C30 C29 126.0(3)
O8 C30 C31 117.8(3)
C29 C30 C31 116.2(3)
C26 C31 C30 122.0(3)
C26 C31 C32 106.7(2)
C30 C31 C32 131.2(3)
N8 C32 N7 127.2(3)
N8 C32 C31 122.9(3)
N7 C32 C31 109.8(2)
O1 C33 C34' 122.3(7)
O1 C33 C34 108.0(3)
O1 C33 H33A 110.1
C34 C33 H33A 110.1
O1 C33 H33B 110.1
C34 C33 H33B 110.1
H33A C33 H33B 108.4
C35 C34 C33 114.7(5)
C35 C34 H34A 108.6
C33 C34 H34A 108.6
C35 C34 H34B 108.6
C33 C34 H34B 108.6
H34A C34 H34B 107.6
C34 C35 C36 112.7(6)
C34 C35 H35A 109.0
C36 C35 H35A 109.0
C34 C35 H35B 109.0
C36 C35 H35B 109.0
H35A C35 H35B 107.8
C35 C36 H36A 109.5
C35 C36 H36B 109.5
H36A C36 H36B 109.5
C35 C36 H36C 109.5
H36A C36 H36C 109.5
H36B C36 H36C 109.5
C33 C34' C35' 103.4(11)
C33 C34' H34C 128.9
C35' C34' H34C 127.7
C33 C34' H34D 128.9
C35' C34' H34D 127.7
H34C C34' H34D 0.0
C34' C35' C36' 110.5(14)
C34' C35' H35C 109.5
C36' C35' H35C 109.5
C34' C35' H35D 109.5
C36' C35' H35D 109.5
H35C C35' H35D 108.1
C35' C36' H36D 109.5
C35' C36' H36E 109.5
H36D C36' H36E 109.5
C35' C36' H36F 109.5
H36D C36' H36F 109.5
H36E C36' H36F 109.5
O2 C37 C38 112.1(3)
O2 C37 H37A 109.2
C38 C37 H37A 109.2
O2 C37 H37B 109.2
C38 C37 H37B 109.2
H37A C37 H37B 107.9
C39' C38 C37 118.9(7)
C37 C38 C39 106.3(5)
C37 C38 H38A 110.5
C39 C38 H38A 110.5
C37 C38 H38B 110.5
C39 C38 H38B 110.5
H38A C38 H38B 108.7
C40 C39 C38 112.0(9)
C40 C39 H39A 109.2
C38 C39 H39A 109.2
C40 C39 H39B 109.2
C38 C39 H39B 109.2
H39A C39 H39B 107.9
C39 C40 H40A 109.5
C39 C40 H40B 109.5
H40A C40 H40B 109.5
C39 C40 H40C 109.5
H40A C40 H40C 109.5
H40B C40 H40C 109.5
C39' C40' H40D 109.5
C39' C40' H40E 109.5
H40D C40' H40E 109.5
C39' C40' H40F 109.5
H40D C40' H40F 109.5
H40E C40' H40F 109.5
C38 C39' C40' 117.5(13)
C38 C39' H39C 107.9
C40' C39' H39C 107.9
C38 C39' H39D 107.9
C40' C39' H39D 107.9
H39C C39' H39D 107.2
O3 C41 C42 108.7(3)
O3 C41 H41A 110.0
C42 C41 H41A 110.0
O3 C41 H41B 110.0
C42 C41 H41B 110.0
H41A C41 H41B 108.3
C41 C42 C43 111.1(3)
C41 C42 H42A 109.4
C43 C42 H42A 109.4
C41 C42 H42B 109.4
C43 C42 H42B 109.4
H42A C42 H42B 108.0
C42 C43 C44 112.7(3)
C42 C43 H43A 109.1
C44 C43 H43A 109.1
C42 C43 H43B 109.1
C44 C43 H43B 109.1
H43A C43 H43B 107.8
C43 C44 H44A 109.5
C43 C44 H44B 109.5
H44A C44 H44B 109.5
C43 C44 H44C 109.5
H44A C44 H44C 109.5
H44B C44 H44C 109.5
O4 C45 C46 111.6(3)
O4 C45 H45A 109.3
C46 C45 H45A 109.3
O4 C45 H45B 109.3
C46 C45 H45B 109.3
H45A C45 H45B 108.0
C47' C46 C45 118.1(13)
C47 C46 C45 112.6(6)
C47 C46 H46A 109.1
C45 C46 H46A 109.1
C47 C46 H46B 109.1
C45 C46 H46B 109.1
H46A C46 H46B 107.8
C47 C48 H48A 109.5
C47 C48 H48B 109.5
H48A C48 H48B 109.5
C47 C48 H48C 109.5
H48A C48 H48C 109.5
H48B C48 H48C 109.5
C47' C48' H48D 109.5
C47' C48' H48E 109.5
H48D C48' H48E 109.5
C47' C48' H48F 109.5
H48D C48' H48F 109.5
H48E C48' H48F 109.5
C48 C47 C46 118.2(11)
C48 C47 H47A 107.8
C46 C47 H47A 107.8
C48 C47 H47B 107.8
C46 C47 H47B 107.8
H47A C47 H47B 107.1
C46 C47' C48' 99(3)
C46 C47' H47C 111.9
C48' C47' H47C 111.9
C46 C47' H47D 111.9
C48' C47' H47D 111.9
H47C C47' H47D 109.6
C50' C49 O5 103.3(7)
O5 C49 C50 119.1(5)
O5 C49 H49A 107.5
C50 C49 H49A 107.5
O5 C49 H49B 107.5
C50 C49 H49B 107.5
H49A C49 H49B 107.0
C54' C53 O6 105.6(9)
O6 C53 C54 114.4(6)
O6 C53 H53A 108.7
C54 C53 H53A 108.7
O6 C53 H53B 108.7
C54 C53 H53B 108.7
H53A C53 H53B 107.6
C49 C50 C51 107.3(12)
C49 C50 H50A 110.2
C51 C50 H50A 110.2
C49 C50 H50B 110.2
C51 C50 H50B 110.2
H50A C50 H50B 108.5
C51 C52 H52A 109.5
C51 C52 H52B 109.5
H52A C52 H52B 109.5
C51 C52 H52C 109.5
H52A C52 H52C 109.5
H52B C52 H52C 109.5
C52 C51 C50 107.8(11)
C52 C51 H51A 110.1
C50 C51 H51A 110.1
C52 C51 H51B 110.1
C50 C51 H51B 110.1
H51A C51 H51B 108.5
C51' C50' C49 146(4)
C51' C50' H50C 100.3
C49 C50' H50C 100.3
C51' C50' H50D 100.3
C49 C50' H50D 100.3
H50C C50' H50D 104.3
C51' C52' H52D 109.5
C51' C52' H52E 109.5
H52D C52' H52E 109.5
C51' C52' H52F 109.5
H52D C52' H52F 109.5
H52E C52' H52F 109.5
C50' C51' C52' 135(6)
C50' C51' H51C 103.4
C52' C51' H51C 103.4
C50' C51' H51D 103.4
C52' C51' H51D 103.4
H51C C51' H51D 105.2
C55 C54 C53 115.0(9)
C55 C54 H54A 108.5
C53 C54 H54A 108.5
C55 C54 H54B 108.5
C53 C54 H54B 108.5
H54A C54 H54B 107.5
C56 C55 C54 112.7(10)
C56 C55 H55A 109.0
C54 C55 H55A 109.0
C56 C55 H55B 109.0
C54 C55 H55B 109.0
H55A C55 H55B 107.8
C55 C56 H56A 109.5
C55 C56 H56B 109.5
H56A C56 H56B 109.5
C55 C56 H56C 109.5
H56A C56 H56C 109.5
H56B C56 H56C 109.5
C53 C54' C55' 111.2(13)
C53 C54' H54C 109.4
C55' C54' H54C 109.4
C53 C54' H54D 109.4
C55' C54' H54D 109.4
H54C C54' H54D 108.0
C54' C55' C56' 117.4(12)
C54' C55' H55C 108.0
C56' C55' H55C 108.0
C54' C55' H55D 108.0
C56' C55' H55D 108.0
H55C C55' H55D 107.2
C55' C56' H56D 109.5
C55' C56' H56E 109.5
H56D C56' H56E 109.5
C55' C56' H56F 109.5
H56D C56' H56F 109.5
H56E C56' H56F 109.5
C58' C57 O7 103.9(6)
O7 C57 C58 111.3(4)
O7 C57 H57B 109.4
C58 C57 H57B 109.4
O7 C57 H57A 109.4
C58 C57 H57A 109.4
H57B C57 H57A 108.0
C59 C58 C57 119.3(7)
C59 C58 H58A 107.5
C57 C58 H58A 107.5
C59 C58 H58B 107.5
C57 C58 H58B 107.5
H58A C58 H58B 107.0
C59 C60 H60A 109.5
C59 C60 H60B 109.5
H60A C60 H60B 109.5
C59 C60 H60C 109.5
H60A C60 H60C 109.5
H60B C60 H60C 109.5
C58 C59 C60 107.2(9)
C58 C59 H59A 110.3
C60 C59 H59A 110.3
C58 C59 H59B 110.3
C60 C59 H59B 110.3
H59A C59 H59B 108.5
C57 C58' C59' 111.6(9)
C57 C58' H58C 109.3
C59' C58' H58C 109.3
C57 C58' H58D 109.3
C59' C58' H58D 109.3
H58C C58' H58D 108.0
C59' C60' H60D 109.5
C59' C60' H60E 109.5
H60D C60' H60E 109.5
C59' C60' H60F 109.5
H60D C60' H60F 109.5
H60E C60' H60F 109.5
C60' C59' C58' 102.9(13)
C60' C59' H59C 111.2
C58' C59' H59C 111.2
C60' C59' H59D 111.2
C58' C59' H59D 111.2
H59C C59' H59D 109.1
O8 C61 C62 111.9(3)
O8 C61 H61A 109.2
C62 C61 H61A 109.2
O8 C61 H61B 109.2
C62 C61 H61B 109.2
H61A C61 H61B 107.9
C61 C62 C63 111.9(3)
C61 C62 H62A 109.2
C63 C62 H62A 109.2
C61 C62 H62B 109.2
C63 C62 H62B 109.2
H62A C62 H62B 107.9
C64 C63 C62 114.1(4)
C64 C63 H63A 108.7
C62 C63 H63A 108.7
C64 C63 H63B 108.7
C62 C63 H63B 108.7
H63A C63 H63B 107.6
C63 C64 H64A 109.5
C63 C64 H64B 109.5
H64A C64 H64B 109.5
C63 C64 H64C 109.5
H64A C64 H64C 109.5
H64B C64 H64C 109.5

loop_
_geom_bond_atom_site_label_1
_geom_bond_atom_site_label_2
_geom_bond_distance
Mn1 N1 1.964(2)
Mn1 N5 1.968(2)
Mn1 N3 1.974(2)
Mn1 N7 1.980(2)
Mn1 Cl1 2.3830(9)
O1 C3 1.351(4)
O1 C33 1.414(4)
N1 C1 1.375(4)
N1 C8 1.377(4)
C1 N8 1.315(4)
C1 C2 1.452(4)
O2 C6 1.359(4)
O2 C37 1.435(4)
N2 C8 1.330(4)
N2 C9 1.335(4)
C2 C3 1.401(4)
C2 C7 1.403(4)
O3 C11 1.351(4)
O3 C41 1.448(4)
N3 C9 1.379(4)
N3 C16 1.380(4)
C3 C4 1.384(4)
O4 C14 1.359(4)
O4 C45 1.426(4)
N4 C17 1.320(4)
N4 C16 1.327(4)
C4 C5 1.391(5)
C4 H4 0.9500
N5 C17 1.376(4)
N5 C24 1.378(4)
O5 C19 1.370(4)
O5 C49 1.472(5)
C5 C6 1.393(4)
C5 H5 0.9500
N6 C25 1.330(4)
N6 C24 1.331(4)
O6 C22 1.366(4)
O6 C53 1.464(5)
C6 C7 1.407(4)
C7 C8 1.459(4)
N7 C32 1.376(4)
N7 C25 1.380(4)
O7 C27 1.358(4)
O7 C57 1.429(4)
N8 C32 1.330(4)
O8 C30 1.350(4)
O8 C61 1.439(3)
C9 C10 1.455(4)
C10 C15 1.404(4)
C10 C11 1.408(4)
C11 C12 1.402(4)
C12 C13 1.384(5)
C12 H12 0.9500
C14 C13 1.390(4)
C14 C15 1.406(4)
C13 H13 0.9500
C15 C16 1.443(4)
C17 C18 1.460(4)
C19 C20 1.382(5)
C19 C18 1.397(4)
C18 C23 1.406(4)
C20 C21 1.398(5)
C20 H20 0.9500
C21 C22 1.379(4)
C21 H21 0.9500
C22 C23 1.403(4)
C23 C24 1.448(4)
C25 C26 1.455(4)
C26 C31 1.399(4)
C26 C27 1.401(4)
C27 C28 1.393(4)
C28 C29 1.384(5)
C28 H28 0.9500
C29 C30 1.387(4)
C29 H29 0.9500
C30 C31 1.405(4)
C31 C32 1.448(4)
C33 C34' 1.454(14)
C33 C34 1.559(7)
C33 H33A 0.9900
C33 H33B 0.9900
C34 C35 1.498(8)
C34 H34A 0.9900
C34 H34B 0.9900
C35 C36 1.505(14)
C35 H35A 0.9900
C35 H35B 0.9900
C36 H36A 0.9800
C36 H36B 0.9800
C36 H36C 0.9800
C34' C35' 1.545(18)
C34' H34C 0.9300
C34' H34D 0.9300
C35' C36' 1.55(3)
C35' H35C 0.9900
C35' H35D 0.9900
C36' H36D 0.9800
C36' H36E 0.9800
C36' H36F 0.9800
C37 C38 1.494(6)
C37 H37A 0.9900
C37 H37B 0.9900
C38 C39' 1.314(15)
C38 C39 1.679(11)
C38 H38A 0.9900
C38 H38B 0.9900
C39 C40 1.529(14)
C39 H39A 0.9900
C39 H39B 0.9900
C40 H40A 0.9800
C40 H40B 0.9800
C40 H40C 0.9800
C40' C39' 1.536(19)
C40' H40D 0.9800
C40' H40E 0.9800
C40' H40F 0.9800
C39' H39C 0.9900
C39' H39D 0.9900
C41 C42 1.496(5)
C41 H41A 0.9900
C41 H41B 0.9900
C42 C43 1.518(4)
C42 H42A 0.9900
C42 H42B 0.9900
C43 C44 1.521(5)
C43 H43A 0.9900
C43 H43B 0.9900
C44 H44A 0.9800
C44 H44B 0.9800
C44 H44C 0.9800
C45 C46 1.528(6)
C45 H45A 0.9900
C45 H45B 0.9900
C46 C47' 1.45(4)
C46 C47 1.494(9)
C46 H46A 0.9900
C46 H46B 0.9900
C48 C47 1.35(2)
C48 H48A 0.9800
C48 H48B 0.9800
C48 H48C 0.9800
C48' C47' 1.66(3)
C48' H48D 0.9800
C48' H48E 0.9800
C48' H48F 0.9800
C47 H47A 0.9900
C47 H47B 0.9900
C47' H47C 0.9900
C47' H47D 0.9900
C49 C50' 1.451(11)
C49 C50 1.513(11)
C49 H49A 0.9900
C49 H49B 0.9900
C53 C54' 1.348(17)
C53 C54 1.636(14)
C53 H53A 0.9900
C53 H53B 0.9900
C50 C51 1.66(2)
C50 H50A 0.9900
C50 H50B 0.9900
C52 C51 1.42(2)
C52 H52A 0.9800
C52 H52B 0.9800
C52 H52C 0.9800
C51 H51A 0.9900
C51 H51B 0.9900
C50' C51' 0.90(4)
C50' H50C 0.9900
C50' H50D 0.9900
C52' C51' 1.70(4)
C52' H52D 0.9800
C52' H52E 0.9800
C52' H52F 0.9800
C51' H51C 0.9900
C51' H51D 0.9900
C54 C55 1.495(19)
C54 H54A 0.9900
C54 H54B 0.9900
C55 C56 1.492(17)
C55 H55A 0.9900
C55 H55B 0.9900
C56 H56A 0.9800
C56 H56B 0.9800
C56 H56C 0.9800
C54' C55' 1.50(2)
C54' H54C 0.9900
C54' H54D 0.9900
C55' C56' 1.521(19)
C55' H55C 0.9900
C55' H55D 0.9900
C56' H56D 0.9800
C56' H56E 0.9800
C56' H56F 0.9800
C57 C58' 1.411(11)
C57 C58 1.509(8)
C57 H57B 0.9900
C57 H57A 0.9900
C58 C59 1.366(12)
C58 H58A 0.9900
C58 H58B 0.9900
C60 C59 1.676(15)
C60 H60A 0.9800
C60 H60B 0.9800
C60 H60C 0.9800
C59 H59A 0.9900
C59 H59B 0.9900
C58' C59' 1.535(15)
C58' H58C 0.9900
C58' H58D 0.9900
C60' C59' 1.43(2)
C60' H60D 0.9800
C60' H60E 0.9800
C60' H60F 0.9800
C59' H59C 0.9900
C59' H59D 0.9900
C61 C62 1.519(5)
C61 H61A 0.9900
C61 H61B 0.9900
C62 C63 1.520(5)
C62 H62A 0.9900
C62 H62B 0.9900
C63 C64 1.495(6)
C63 H63A 0.9900
C63 H63B 0.9900
C64 H64A 0.9800
C64 H64B 0.9800
C64 H64C 0.9800
